data_1534855
loop_
_publ_author_name
'Maass, K.'
'Gruehn, R.'
'Glaum, R.'

_publ_section_title
;
 Beitraege zum thermischen Verhalten und zur Kristallchemie von
 wasserfreien Phosphaten. XXXI. (Mg1-x Crx)2 P2 O7, Ca Cr P2 O7, Sr Cr P2
 O7 und Ba Cr P2 O7 - neue Diphosphate des zweiwertigen Chroms
;
_journal_name_full 'Zeitschrift fuer Anorganische und Allgemeine Chemie'
_journal_page_first 2081
_journal_page_last 2090
_journal_volume 627
_journal_year 2001
_chemical_formula_sum 'Ba Cr O7 P2'
_chemical_name_systematic 'Ba Cr (P2 O7)'
_space_group_IT_number 2
_symmetry_space_group_name_Hall '-P 1'
_symmetry_space_group_name_H-M 'P -1'
_cell_angle_alpha 103.33
_cell_angle_beta 89.91
_cell_angle_gamma 93.62
_cell_formula_units_Z 2
_cell_length_a 5.382
_cell_length_b 7.271
_cell_length_c 7.589
_cell_volume 288.373
_citation_journal_id_ASTM ZAACAB
_cod_data_source_file Maass_ZAACAB_2001_131.cif
_cod_data_source_block Ba1Cr1O7P2
_cod_original_cell_volume 288.3733
_cod_original_formula_sum 'Ba1 Cr1 O7 P2'
_cod_database_code 1534855

loop_
_symmetry_equiv_pos_as_xyz
x,y,z
-x,-y,-z

loop_
_atom_site_label
_atom_site_type_symbol
_atom_site_fract_x
_atom_site_fract_y
_atom_site_fract_z
_atom_site_occupancy
_atom_site_U_iso_or_equiv
O6 O-2 -0.262 0.384 0.403 1 0.0
P2 P+5 -0.2738 0.3259 0.596 1 0.0
O1 O-2 -0.058 0.111 0.198 1 0.0
Ba1 Ba+2 0.2268 0.26966 0.92634 1 0.0
Cr1 Cr+2 0.2092 0.1492 0.4003 1 0.0
P1 P+5 -0.2818 0.2343 0.2088 1 0.0
O4 O-2 -0.24 0.504 0.74 1 0.0
O3 O-2 -0.065 0.191 0.596 1 0.0
O2 O-2 0.476 0.117 0.202 1 0.0
O7 O-2 0.474 0.221 0.601 1 0.0
O5 O-2 -0.275 0.343 0.068 1 0.0
